data_4132882
loop_
_publ_author_name
'Shao, Baihao'
'Baroncini, Massimo'
'Qian, Hai'
'Bussotti, Laura'
'Di Donato, Mariangela'
'Credi, Alberto'
'Aprahamian, Ivan'

_publ_section_title
;
 Solution and Solid-State Emission Toggling of a Photochromic Hydrazone.
;
_journal_issue 39
_journal_name_full 'Journal of the American Chemical Society'
_journal_page_first 12323
_journal_page_last 12327
_journal_paper_doi 10.1021/jacs.8b07108
_journal_volume 140
_journal_year 2018
_chemical_formula_moiety 'C18 H21 N3 O2'
_chemical_formula_sum 'C18 H21 N3 O2'
_chemical_formula_weight 311.38
_space_group_crystal_system triclinic
_space_group_IT_number 2
_space_group_name_Hall '-P 1'
_space_group_name_H-M_alt 'P -1'
_atom_sites_solution_hydrogens mixed
_atom_sites_solution_primary direct
_audit_creation_date 2017-01-19
_audit_creation_method
;
Olex2 1.2-alpha
(compiled 2017.01.04 svn.r3372 for OlexSys, GUI svn.r5292)
;
_cell_angle_alpha 102.122(3)
_cell_angle_beta 92.757(3)
_cell_angle_gamma 90.570(3)
_cell_formula_units_Z 2
_cell_length_a 4.9956(2)
_cell_length_b 9.5201(4)
_cell_length_c 17.7596(7)
_cell_measurement_reflns_used 1415
_cell_measurement_temperature 173(2)
_cell_measurement_theta_max 70.05
_cell_measurement_theta_min 2.55
_cell_volume 824.66(6)
_computing_cell_refinement 'SAINT v8.34A (Bruker, 2013)'
_computing_data_collection 'COSMO (BRUKER, V1.61, 2009)'
_computing_data_reduction 'SAINT v8.34A (Bruker, 2013)'
_computing_molecular_graphics 'Olex2 (Dolomanov et al., 2009)'
_computing_publication_material 'Olex2 (Dolomanov et al., 2009)'
_computing_structure_refinement 'XL (Sheldrick, 2008)'
_computing_structure_solution 'ShelXS (Sheldrick, 2008)'
_diffrn_ambient_temperature 173(2)
_diffrn_detector_area_resol_mean 8.36
_diffrn_measured_fraction_theta_full 0.972
_diffrn_measured_fraction_theta_max 0.961
_diffrn_measurement_device_type 'Bruker APEX-II CCD'
_diffrn_measurement_method '\w and \f'
_diffrn_radiation_monochromator graphite
_diffrn_radiation_type CuK\a
_diffrn_radiation_wavelength 1.54178
_diffrn_reflns_av_R_equivalents 0.0822
_diffrn_reflns_av_unetI/netI 0.0773
_diffrn_reflns_Laue_measured_fraction_full 0.972
_diffrn_reflns_Laue_measured_fraction_max 0.961
_diffrn_reflns_limit_h_max 6
_diffrn_reflns_limit_h_min -6
_diffrn_reflns_limit_k_max 11
_diffrn_reflns_limit_k_min -11
_diffrn_reflns_limit_l_max 21
_diffrn_reflns_limit_l_min -21
_diffrn_reflns_number 9656
_diffrn_reflns_point_group_measured_fraction_full 0.972
_diffrn_reflns_point_group_measured_fraction_max 0.961
_diffrn_reflns_theta_full 67.679
_diffrn_reflns_theta_max 70.291
_diffrn_reflns_theta_min 2.548
_diffrn_source 'sealed tube'
_diffrn_standards_number 0
_exptl_absorpt_coefficient_mu 0.669
_exptl_absorpt_correction_T_max 0.7533
_exptl_absorpt_correction_T_min 0.6658
_exptl_absorpt_correction_type multi-scan
_exptl_absorpt_process_details
'SADABS-2012/1 (Bruker,2012) was used for absorption correction. wR2(int) was 0.0689 before and 0.0530 after correction. The Ratio of minimum to maximum transmission is 0.8838. The \l/2 correction factor is 0.0015.'
_exptl_crystal_colour yellow
_exptl_crystal_colour_primary yellow
_exptl_crystal_density_diffrn 1.254
_exptl_crystal_description needle
_exptl_crystal_F_000 332
_exptl_crystal_recrystallization_method 'used as received'
_exptl_crystal_size_max 0.263
_exptl_crystal_size_mid 0.027
_exptl_crystal_size_min 0.023
_refine_diff_density_max 0.171
_refine_diff_density_min -0.199
_refine_diff_density_rms 0.044
_refine_ls_extinction_method none
_refine_ls_goodness_of_fit_ref 0.977
_refine_ls_hydrogen_treatment mixed
_refine_ls_matrix_type full
_refine_ls_number_parameters 271
_refine_ls_number_reflns 3011
_refine_ls_number_restraints 0
_refine_ls_restrained_S_all 0.977
_refine_ls_R_factor_all 0.1159
_refine_ls_R_factor_gt 0.0585
_refine_ls_shift/su_max 0.000
_refine_ls_shift/su_mean 0.000
_refine_ls_structure_factor_coef Fsqd
_refine_ls_weighting_details 'w=1/[\s^2^(Fo^2^)+(0.0695P)^2^] where P=(Fo^2^+2Fc^2^)/3'
_refine_ls_weighting_scheme calc
_refine_ls_wR_factor_gt 0.1267
_refine_ls_wR_factor_ref 0.1527
_reflns_Friedel_coverage 0.000
_reflns_number_gt 1690
_reflns_number_total 3011
_reflns_threshold_expression 'I > 2\s(I)'
_cod_data_source_file ja8b07108_si_002.cif
_cod_data_source_block ia117c
_cod_database_code 4132882
_shelxl_version_number 2014/6
_shelx_space_group_comment
;
The symmetry employed for this shelxl refinement is uniquely defined
by the following loop, which should always be used as a source of
symmetry information in preference to the above space-group names.
They are only intended as comments.
;
_shelx_estimated_absorpt_t_max 0.985
_shelx_estimated_absorpt_t_min 0.844
_olex2_refinement_description
;
1. Fixed Uiso
 At 1.2 times of:
  All C(H) groups, All C(H,H) groups
 At 1.5 times of:
  All C(H,H,H) groups
2. Others
 Fixed Sof: C4(0.5) H4(0.5) C4B(0.5) H4B(0.5) C5(0.5) H5(0.5) C5B(0.5)
 H5B(0.5) C7(0.5) H7(0.5) C7B(0.5) H7B(0.5) C8(0.5) H8(0.5) C8B(0.5) H8B(0.5)
 C9(0.5) H9A(0.5) H9B(0.5) H9C(0.5) C9B(0.5) H9BA(0.5) H9BB(0.5) H9BC(0.5)
 C10(0.5) H10A(0.5) H10B(0.5) H10C(0.5) C10B(0.5) H10D(0.5) H10E(0.5) H10F(0.5)
3.a Secondary CH2 refined with riding coordinates:
 C11(H11A,H11B)
3.b Aromatic/amide H refined with riding coordinates:
 C4(H4), C4B(H4B), C5(H5), C5B(H5B), C7(H7), C7B(H7B), C8(H8), C8B(H8B),
 C14(H14), C15(H15), C16(H16), C17(H17), C18(H18)
3.c Idealised Me refined as rotating group:
 C9(H9A,H9B,H9C), C9B(H9BA,H9BB,H9BC), C10(H10A,H10B,H10C), C10B(H10D,H10E,
 H10F), C12(H12A,H12B,H12C)
;
_contact_crystallographer_email staples@chemistry.msu.com
_contact_crystallographer_name 'Richard Staples'
_olex2_diffrn_ambient_temperature_device 'Oxford Cryosystems'
_olex2_exptl_crystal_mounting_method 'The crystal was mounted on a nylon loop with paratone oil'
_olex2_submission_original_sample_id BH01917
_olex2_submission_special_instructions 'No special instructions were received'

loop_
_space_group_symop_operation_xyz
'x, y, z'
'-x, -y, -z'

loop_
_atom_site_label
_atom_site_type_symbol
_atom_site_fract_x
_atom_site_fract_y
_atom_site_fract_z
_atom_site_U_iso_or_equiv
_atom_site_adp_type
_atom_site_occupancy
_atom_site_site_symmetry_order
_atom_site_calc_flag
_atom_site_refinement_flags_posn
_atom_site_refinement_flags_occupancy
_atom_site_disorder_assembly
_atom_site_disorder_group
O1 O 0.2684(4) 0.7870(2) 0.21393(10) 0.0320(5) Uani 1 1 d . . . .
O2 O 0.4427(4) 0.6445(2) 0.11241(10) 0.0389(5) Uani 1 1 d . . . .
N1 N 0.7825(5) 0.5310(2) 0.21908(12) 0.0288(5) Uani 1 1 d . . . .
N2 N 0.8262(5) 0.4771(3) 0.14529(13) 0.0326(6) Uani 1 1 d . . . .
N3 N 0.4764(6) 0.7762(3) 0.56390(13) 0.0389(6) Uani 1 1 d . . . .
C1 C 0.4311(5) 0.6846(3) 0.18210(15) 0.0286(6) Uani 1 1 d . . . .
C2 C 0.5989(5) 0.6261(3) 0.23926(15) 0.0272(6) Uani 1 1 d . . . .
C3 C 0.5654(6) 0.6715(3) 0.32351(15) 0.0268(6) Uani 1 1 d . . . .
C4 C 0.7931(11) 0.6957(6) 0.3737(3) 0.0292(12) Uani 0.5 1 d . P A 1
H4 H 0.9663 0.6874 0.3535 0.035 Uiso 0.5 1 calc R P A 1
C4B C 0.5690(11) 0.5682(6) 0.3684(3) 0.0271(12) Uani 0.5 1 d . P A 2
H4B H 0.5927 0.4709 0.3436 0.033 Uiso 0.5 1 calc R P A 2
C5 C 0.7676(12) 0.7319(6) 0.4529(3) 0.0320(13) Uani 0.5 1 d . P A 1
H5 H 0.9241 0.7498 0.4863 0.038 Uiso 0.5 1 calc R P A 1
C5B C 0.5400(12) 0.5993(6) 0.4468(3) 0.0318(13) Uani 0.5 1 d . P A 2
H5B H 0.5417 0.5244 0.4748 0.038 Uiso 0.5 1 calc R P A 2
C6 C 0.5078(6) 0.7429(3) 0.48532(15) 0.0285(6) Uani 1 1 d . . . .
C7 C 0.2876(11) 0.7208(6) 0.4321(3) 0.0287(12) Uani 0.5 1 d . P A 1
H7 H 0.1124 0.7309 0.4509 0.034 Uiso 0.5 1 calc R P A 1
C7B C 0.5057(11) 0.8481(6) 0.4438(3) 0.0287(12) Uani 0.5 1 d . P A 2
H7B H 0.4870 0.9455 0.4692 0.034 Uiso 0.5 1 calc R P A 2
C8 C 0.3150(11) 0.6847(6) 0.3530(3) 0.0282(12) Uani 0.5 1 d . P A 1
H8 H 0.1599 0.6691 0.3190 0.034 Uiso 0.5 1 calc R P A 1
C8B C 0.5308(11) 0.8134(6) 0.3646(3) 0.0294(12) Uani 0.5 1 d . P A 2
H8B H 0.5244 0.8886 0.3368 0.035 Uiso 0.5 1 calc R P A 2
C9 C 0.7159(15) 0.7998(8) 0.6147(3) 0.0512(18) Uani 0.5 1 d . P B 1
H9A H 0.8253 0.7136 0.6050 0.077 Uiso 0.5 1 calc GR P B 1
H9B H 0.6651 0.8201 0.6685 0.077 Uiso 0.5 1 calc GR P B 1
H9C H 0.8192 0.8816 0.6049 0.077 Uiso 0.5 1 calc GR P B 1
C9B C 0.4712(16) 0.6622(7) 0.6096(3) 0.0493(18) Uani 0.5 1 d . P B 2
H9BA H 0.3603 0.5806 0.5815 0.074 Uiso 0.5 1 calc GR P B 2
H9BB H 0.3959 0.7004 0.6595 0.074 Uiso 0.5 1 calc GR P B 2
H9BC H 0.6541 0.6302 0.6178 0.074 Uiso 0.5 1 calc GR P B 2
C10 C 0.2190(13) 0.7928(7) 0.5922(3) 0.0408(15) Uani 0.5 1 d . P B 1
H10A H 0.1304 0.8718 0.5739 0.061 Uiso 0.5 1 calc GR P B 1
H10B H 0.2324 0.8146 0.6487 0.061 Uiso 0.5 1 calc GR P B 1
H10C H 0.1140 0.7037 0.5736 0.061 Uiso 0.5 1 calc GR P B 1
C10B C 0.4791(14) 0.9215(6) 0.6064(3) 0.0440(16) Uani 0.5 1 d . P B 2
H10D H 0.6424 0.9711 0.5964 0.066 Uiso 0.5 1 calc GR P B 2
H10E H 0.4753 0.9225 0.6616 0.066 Uiso 0.5 1 calc GR P B 2
H10F H 0.3217 0.9705 0.5902 0.066 Uiso 0.5 1 calc GR P B 2
C11 C 0.0935(6) 0.8437(3) 0.16054(15) 0.0348(7) Uani 1 1 d . . . .
H11A H -0.0240 0.7662 0.1296 0.042 Uiso 1 1 calc R . . .
H11B H 0.2006 0.8857 0.1250 0.042 Uiso 1 1 calc R . . .
C12 C -0.0725(7) 0.9575(3) 0.20768(18) 0.0441(8) Uani 1 1 d . . . .
H12A H -0.2068 0.9911 0.1738 0.066 Uiso 1 1 calc GR . . .
H12B H 0.0440 1.0384 0.2336 0.066 Uiso 1 1 calc GR . . .
H12C H -0.1630 0.9172 0.2463 0.066 Uiso 1 1 calc GR . . .
C13 C 1.0211(6) 0.3730(3) 0.12661(15) 0.0298(6) Uani 1 1 d . . . .
C14 C 1.1836(6) 0.3303(3) 0.18282(16) 0.0338(7) Uani 1 1 d . . . .
H14 H 1.1619 0.3703 0.2358 0.041 Uiso 1 1 calc R . . .
C15 C 1.3778(6) 0.2290(3) 0.16120(16) 0.0378(7) Uani 1 1 d . . . .
H15 H 1.4906 0.2004 0.1997 0.045 Uiso 1 1 calc R . . .
C16 C 1.4096(6) 0.1691(3) 0.08414(17) 0.0398(8) Uani 1 1 d . . . .
H16 H 1.5433 0.0997 0.0696 0.048 Uiso 1 1 calc R . . .
C17 C 1.2453(7) 0.2112(4) 0.02909(17) 0.0454(9) Uani 1 1 d . . . .
H17 H 1.2658 0.1701 -0.0238 0.054 Uiso 1 1 calc R . . .
C18 C 1.0507(7) 0.3123(3) 0.04938(16) 0.0422(8) Uani 1 1 d . . . .
H18 H 0.9378 0.3401 0.0107 0.051 Uiso 1 1 calc R . . .
H2 H 0.731(7) 0.502(3) 0.1103(18) 0.047(10) Uiso 1 1 d . . . .

loop_
_atom_site_aniso_label
_atom_site_aniso_U_11
_atom_site_aniso_U_22
_atom_site_aniso_U_33
_atom_site_aniso_U_23
_atom_site_aniso_U_13
_atom_site_aniso_U_12
O1 0.0333(11) 0.0332(10) 0.0288(10) 0.0045(8) 0.0011(8) 0.0123(9)
O2 0.0391(12) 0.0510(13) 0.0267(11) 0.0073(9) 0.0035(9) 0.0148(11)
N1 0.0321(13) 0.0286(12) 0.0229(12) -0.0011(9) 0.0031(10) 0.0006(11)
N2 0.0380(15) 0.0337(13) 0.0248(12) 0.0025(10) 0.0015(10) 0.0095(12)
N3 0.0513(17) 0.0360(13) 0.0276(12) 0.0020(10) 0.0037(11) 0.0046(13)
C1 0.0270(15) 0.0304(15) 0.0286(14) 0.0058(11) 0.0034(11) 0.0037(12)
C2 0.0249(15) 0.0258(14) 0.0294(14) 0.0019(11) 0.0021(11) 0.0012(12)
C3 0.0267(15) 0.0250(14) 0.0273(13) 0.0024(11) 0.0004(11) 0.0029(12)
C4 0.024(3) 0.032(3) 0.030(3) 0.002(2) 0.001(2) 0.001(3)
C4B 0.030(3) 0.022(3) 0.027(3) 0.000(2) 0.000(2) 0.003(2)
C5 0.032(3) 0.032(3) 0.028(3) -0.002(2) -0.003(2) 0.008(3)
C5B 0.041(4) 0.025(3) 0.033(3) 0.013(2) 0.009(2) 0.008(3)
C6 0.0307(16) 0.0244(14) 0.0296(13) 0.0033(11) 0.0027(11) 0.0035(12)
C7 0.024(3) 0.030(3) 0.031(3) 0.003(2) 0.005(2) 0.005(3)
C7B 0.029(3) 0.024(3) 0.030(3) -0.005(2) 0.007(2) 0.003(2)
C8 0.025(3) 0.028(3) 0.031(3) 0.006(2) -0.005(2) 0.004(2)
C8B 0.033(3) 0.029(3) 0.027(3) 0.009(2) 0.002(2) 0.002(3)
C9 0.061(5) 0.061(5) 0.026(3) -0.003(3) -0.002(3) -0.003(4)
C9B 0.082(5) 0.037(3) 0.030(3) 0.008(3) 0.011(3) 0.008(4)
C10 0.041(4) 0.046(4) 0.036(3) 0.006(3) 0.010(3) 0.007(3)
C10B 0.059(4) 0.043(4) 0.027(3) 0.000(3) 0.010(3) 0.013(3)
C11 0.0356(17) 0.0399(16) 0.0297(14) 0.0100(12) -0.0030(12) 0.0089(14)
C12 0.046(2) 0.0377(17) 0.0477(18) 0.0058(14) 0.0013(15) 0.0158(16)
C13 0.0324(16) 0.0260(14) 0.0293(14) 0.0017(11) 0.0025(12) 0.0051(13)
C14 0.0405(18) 0.0299(15) 0.0284(14) -0.0001(12) 0.0043(12) 0.0045(14)
C15 0.0370(18) 0.0411(17) 0.0343(16) 0.0050(13) 0.0020(13) 0.0141(15)
C16 0.0411(19) 0.0375(17) 0.0380(16) -0.0001(13) 0.0073(14) 0.0149(15)
C17 0.052(2) 0.052(2) 0.0290(15) -0.0013(14) 0.0058(14) 0.0200(17)
C18 0.049(2) 0.0498(19) 0.0267(15) 0.0052(13) -0.0004(14) 0.0195(17)

loop_
_atom_type_symbol
_atom_type_description
_atom_type_scat_dispersion_real
_atom_type_scat_dispersion_imag
_atom_type_scat_source
C C 0.0181 0.0091 'International Tables Vol C Tables 4.2.6.8 and 6.1.1.4'
H H 0.0000 0.0000 'International Tables Vol C Tables 4.2.6.8 and 6.1.1.4'
N N 0.0311 0.0180 'International Tables Vol C Tables 4.2.6.8 and 6.1.1.4'
O O 0.0492 0.0322 'International Tables Vol C Tables 4.2.6.8 and 6.1.1.4'

loop_
_geom_angle_atom_site_label_1
_geom_angle_atom_site_label_2
_geom_angle_atom_site_label_3
_geom_angle
C1 O1 C11 115.6(2)
C2 N1 N2 121.8(2)
N1 N2 C13 119.6(2)
N1 N2 H2 120(2)
C13 N2 H2 120(2)
C6 N3 C9 118.0(4)
C6 N3 C9B 121.1(3)
C6 N3 C10 120.0(4)
C6 N3 C10B 121.8(3)
C10 N3 C9 122.0(4)
C10B N3 C9B 116.6(4)
O1 C1 C2 113.6(2)
O2 C1 O1 122.7(2)
O2 C1 C2 123.8(2)
N1 C2 C1 122.5(2)
N1 C2 C3 115.6(2)
C3 C2 C1 121.8(2)
C4 C3 C2 119.1(3)
C4B C3 C2 119.1(3)
C4B C3 C8B 114.8(4)
C8 C3 C2 121.3(3)
C8 C3 C4 119.6(4)
C8B C3 C2 126.1(3)
C3 C4 H4 119.8
C5 C4 C3 120.3(5)
C5 C4 H4 119.8
C3 C4B H4B 118.2
C5B C4B C3 123.6(5)
C5B C4B H4B 118.2
C4 C5 H5 119.4
C4 C5 C6 121.1(5)
C6 C5 H5 119.4
C4B C5B H5B 120.2
C4B C5B C6 119.5(5)
C6 C5B H5B 120.2
N3 C6 C5 122.4(3)
N3 C6 C5B 120.5(3)
N3 C6 C7 121.8(3)
C7 C6 C5 115.8(4)
C7B C6 N3 120.5(3)
C7B C6 C5B 119.0(4)
C6 C7 H7 118.7
C8 C7 C6 122.6(5)
C8 C7 H7 118.7
C6 C7B H7B 119.9
C6 C7B C8B 120.2(5)
C8B C7B H7B 119.9
C3 C8 C7 120.5(5)
C3 C8 H8 119.8
C7 C8 H8 119.8
C3 C8B H8B 118.6
C7B C8B C3 122.9(5)
C7B C8B H8B 118.6
N3 C9 H9A 109.5
N3 C9 H9B 109.5
N3 C9 H9C 109.5
H9A C9 H9B 109.5
H9A C9 H9C 109.5
H9B C9 H9C 109.5
N3 C9B H9BA 109.5
N3 C9B H9BB 109.5
N3 C9B H9BC 109.5
H9BA C9B H9BB 109.5
H9BA C9B H9BC 109.5
H9BB C9B H9BC 109.5
N3 C10 H10A 109.5
N3 C10 H10B 109.5
N3 C10 H10C 109.5
H10A C10 H10B 109.5
H10A C10 H10C 109.5
H10B C10 H10C 109.5
N3 C10B H10D 109.5
N3 C10B H10E 109.5
N3 C10B H10F 109.5
H10D C10B H10E 109.5
H10D C10B H10F 109.5
H10E C10B H10F 109.5
O1 C11 H11A 110.3
O1 C11 H11B 110.3
O1 C11 C12 107.3(2)
H11A C11 H11B 108.5
C12 C11 H11A 110.3
C12 C11 H11B 110.3
C11 C12 H12A 109.5
C11 C12 H12B 109.5
C11 C12 H12C 109.5
H12A C12 H12B 109.5
H12A C12 H12C 109.5
H12B C12 H12C 109.5
C14 C13 N2 121.8(2)
C14 C13 C18 119.9(3)
C18 C13 N2 118.3(2)
C13 C14 H14 120.2
C15 C14 C13 119.5(2)
C15 C14 H14 120.2
C14 C15 H15 119.6
C14 C15 C16 120.8(3)
C16 C15 H15 119.6
C15 C16 H16 120.4
C17 C16 C15 119.1(3)
C17 C16 H16 120.4
C16 C17 H17 119.5
C16 C17 C18 121.1(3)
C18 C17 H17 119.5
C13 C18 H18 120.2
C17 C18 C13 119.6(3)
C17 C18 H18 120.2

loop_
_geom_bond_atom_site_label_1
_geom_bond_atom_site_label_2
_geom_bond_distance
O1 C1 1.326(3)
O1 C11 1.449(3)
O2 C1 1.221(3)
N1 N2 1.333(3)
N1 C2 1.305(3)
N2 C13 1.397(3)
N2 H2 0.84(3)
N3 C6 1.382(4)
N3 C9 1.450(7)
N3 C9B 1.487(6)
N3 C10 1.401(6)
N3 C10B 1.429(6)
C1 C2 1.486(4)
C2 C3 1.486(4)
C3 C4 1.397(6)
C3 C4B 1.389(6)
C3 C8 1.376(6)
C3 C8B 1.411(6)
C4 H4 0.9500
C4 C5 1.389(7)
C4B H4B 0.9500
C4B C5B 1.377(7)
C5 H5 0.9500
C5 C6 1.441(6)
C5B H5B 0.9500
C5B C6 1.409(6)
C6 C7 1.399(6)
C6 C7B 1.362(6)
C7 H7 0.9500
C7 C8 1.388(7)
C7B H7B 0.9500
C7B C8B 1.388(7)
C8 H8 0.9500
C8B H8B 0.9500
C9 H9A 0.9800
C9 H9B 0.9800
C9 H9C 0.9800
C9B H9BA 0.9800
C9B H9BB 0.9800
C9B H9BC 0.9800
C10 H10A 0.9800
C10 H10B 0.9800
C10 H10C 0.9800
C10B H10D 0.9800
C10B H10E 0.9800
C10B H10F 0.9800
C11 H11A 0.9900
C11 H11B 0.9900
C11 C12 1.505(4)
C12 H12A 0.9800
C12 H12B 0.9800
C12 H12C 0.9800
C13 C14 1.385(4)
C13 C18 1.387(4)
C14 H14 0.9500
C14 C15 1.385(4)
C15 H15 0.9500
C15 C16 1.385(4)
C16 H16 0.9500
C16 C17 1.373(4)
C17 H17 0.9500
C17 C18 1.381(4)
C18 H18 0.9500

loop_
_geom_hbond_atom_site_label_D
_geom_hbond_atom_site_label_H
_geom_hbond_atom_site_label_A
_geom_hbond_distance_DH
_geom_hbond_distance_HA
_geom_hbond_distance_DA
_geom_hbond_angle_DHA
N2 H2 O2 0.84(3) 1.98(3) 2.626(3) 133(3)
